data_7245476
loop_
_publ_author_name
'He, Yuan-Chun'
'Wu, Shuang'
'Zhang, Jie'
'Qin, Wen-Hui'
'Liu, Jing'
'Zhao, Fang-Hua'
'Liu, Lin'
'Jing, Zhihong'

_publ_section_title
;
 Syntheses, structures, and luminescence properties of five new
 coordination polymers based on
 3-carboxy-1-(3&#x2032;-carboxybenzyl)-2-oxidopyridinium and neutral
 ligands
;
_journal_name_full CrystEngComm
_journal_paper_doi 10.1039/D2CE00921H
_journal_year 2022
_chemical_formula_moiety 'C14 H13 N O7 Zn'
_chemical_formula_sum 'C14 H13 N O7 Zn'
_chemical_formula_weight 372.62
_space_group_crystal_system triclinic
_space_group_IT_number 2
_space_group_name_Hall '-P 1'
_space_group_name_H-M_alt 'P -1'
_atom_sites_solution_hydrogens mixed
_atom_sites_solution_primary direct
_audit_creation_method SHELXL-2018/3
_audit_update_record
;
2022-07-03 deposited with the CCDC.	2022-09-13 downloaded from the CCDC.
;
_cell_angle_alpha 78.3430(10)
_cell_angle_beta 82.5710(10)
_cell_angle_gamma 66.4520(10)
_cell_formula_units_Z 2
_cell_length_a 7.6215(3)
_cell_length_b 9.4093(3)
_cell_length_c 11.0937(4)
_cell_measurement_reflns_used 2054
_cell_measurement_temperature 293(2)
_cell_measurement_theta_max 26.90
_cell_measurement_theta_min 2.98
_cell_volume 713.22(4)
_computing_cell_refinement 'Bruker SAINT'
_computing_data_collection 'Bruker APEX3'
_computing_data_reduction 'Bruker SAINT'
_computing_molecular_graphics 'Bruker SHELXTL'
_computing_publication_material 'Bruker SHELXTL'
_computing_structure_refinement 'SHELXL-2018/3 (Sheldrick, 2018)'
_computing_structure_solution 'SHELXT 2014/5 (Sheldrick, 2014)'
_diffrn_ambient_temperature 293(2)
_diffrn_measured_fraction_theta_full 0.997
_diffrn_measured_fraction_theta_max 0.997
_diffrn_measurement_device_type 'Bruker D8 QUEST'
_diffrn_measurement_method '\w scans'
_diffrn_radiation_type MoK\a
_diffrn_radiation_wavelength 0.71073
_diffrn_reflns_av_R_equivalents 0.0227
_diffrn_reflns_av_unetI/netI 0.0149
_diffrn_reflns_Laue_measured_fraction_full 0.997
_diffrn_reflns_Laue_measured_fraction_max 0.997
_diffrn_reflns_limit_h_max 9
_diffrn_reflns_limit_h_min -9
_diffrn_reflns_limit_k_max 10
_diffrn_reflns_limit_k_min -11
_diffrn_reflns_limit_l_max 13
_diffrn_reflns_limit_l_min -13
_diffrn_reflns_number 13320
_diffrn_reflns_point_group_measured_fraction_full 0.997
_diffrn_reflns_point_group_measured_fraction_max 0.997
_diffrn_reflns_theta_full 25.000
_diffrn_reflns_theta_max 25.349
_diffrn_reflns_theta_min 2.788
_diffrn_source 'sealed tube'
_exptl_absorpt_coefficient_mu 1.760
_exptl_absorpt_correction_T_max 0.703
_exptl_absorpt_correction_T_min 0.650
_exptl_absorpt_correction_type multi-scan
_exptl_crystal_colour colorless
_exptl_crystal_density_diffrn 1.735
_exptl_crystal_description block
_exptl_crystal_F_000 380
_exptl_crystal_size_max 0.250
_exptl_crystal_size_mid 0.230
_exptl_crystal_size_min 0.200
_refine_diff_density_max 0.280
_refine_diff_density_min -0.265
_refine_diff_density_rms 0.045
_refine_ls_extinction_method none
_refine_ls_goodness_of_fit_ref 1.077
_refine_ls_hydrogen_treatment mixed
_refine_ls_matrix_type full
_refine_ls_number_parameters 220
_refine_ls_number_reflns 2607
_refine_ls_number_restraints 4
_refine_ls_restrained_S_all 1.077
_refine_ls_R_factor_all 0.0203
_refine_ls_R_factor_gt 0.0185
_refine_ls_shift/su_max 0.002
_refine_ls_shift/su_mean 0.000
_refine_ls_structure_factor_coef Fsqd
_refine_ls_weighting_details 'w=1/[\s^2^(Fo^2^)+(0.0201P)^2^+0.4097P] where P=(Fo^2^+2Fc^2^)/3'
_refine_ls_weighting_scheme calc
_refine_ls_wR_factor_gt 0.0486
_refine_ls_wR_factor_ref 0.0491
_reflns_Friedel_coverage 0.000
_reflns_number_gt 2466
_reflns_number_total 2607
_reflns_threshold_expression 'I > 2\s(I)'
_cod_data_source_file d2ce00921h2.cif
_cod_data_source_block 1
_cod_database_code 7245476
_shelx_shelxl_version_number 2018/3
_shelx_space_group_comment
;
The symmetry employed for this shelxl refinement is uniquely defined
by the following loop, which should always be used as a source of
symmetry information in preference to the above space-group names.
They are only intended as comments.
;
_shelx_estimated_absorpt_t_min 0.667
_shelx_estimated_absorpt_t_max 0.720

loop_
_space_group_symop_operation_xyz
'x, y, z'
'-x, -y, -z'

loop_
_atom_site_label
_atom_site_type_symbol
_atom_site_fract_x
_atom_site_fract_y
_atom_site_fract_z
_atom_site_U_iso_or_equiv
_atom_site_adp_type
_atom_site_occupancy
_atom_site_site_symmetry_order
_atom_site_calc_flag
_atom_site_refinement_flags_posn
_atom_site_refinement_flags_adp
_atom_site_refinement_flags_occupancy
_atom_site_disorder_assembly
_atom_site_disorder_group
Zn1 Zn 0.66455(3) 0.90740(2) 0.90257(2) 0.02178(7) Uani 1 1 d . . . . .
C1 C 0.3270(2) 0.80906(18) 0.99833(15) 0.0208(3) Uani 1 1 d . . . . .
C2 C 0.3980(2) 0.69043(19) 0.91263(15) 0.0218(3) Uani 1 1 d . . . . .
C3 C 0.5845(2) 0.64818(18) 0.85022(15) 0.0222(3) Uani 1 1 d . . . . .
C4 C 0.5142(3) 0.4618(2) 0.76379(17) 0.0319(4) Uani 1 1 d . . . . .
H4 H 0.554545 0.384818 0.713969 0.038 Uiso 1 1 calc R U . . .
C5 C 0.3409(3) 0.4983(2) 0.82447(18) 0.0342(4) Uani 1 1 d . . . . .
H5 H 0.262079 0.446594 0.817401 0.041 Uiso 1 1 calc R U . . .
C6 C 0.2816(3) 0.6152(2) 0.89817(17) 0.0288(4) Uani 1 1 d . . . . .
H6 H 0.160688 0.642911 0.938396 0.035 Uiso 1 1 calc R U . . .
C7 C 0.8165(3) 0.4994(2) 0.70260(16) 0.0304(4) Uani 1 1 d . . . . .
H7A H 0.845912 0.405275 0.667785 0.037 Uiso 1 1 calc R U . . .
H7B H 0.917014 0.478645 0.756964 0.037 Uiso 1 1 calc R U . . .
C8 C 0.8124(3) 0.6337(2) 0.59964(15) 0.0270(4) Uani 1 1 d . . . . .
C9 C 0.9555(3) 0.6926(2) 0.58521(17) 0.0343(4) Uani 1 1 d . . . . .
H9 H 1.052530 0.651138 0.640442 0.041 Uiso 1 1 calc R U . . .
C10 C 0.9553(3) 0.8126(2) 0.48943(18) 0.0365(4) Uani 1 1 d . . . . .
H10 H 1.052295 0.850786 0.480403 0.044 Uiso 1 1 calc R U . . .
C11 C 0.8109(3) 0.8757(2) 0.40709(16) 0.0310(4) Uani 1 1 d . . . . .
H11 H 0.811389 0.955859 0.342518 0.037 Uiso 1 1 calc R U . . .
C12 C 0.6653(2) 0.8192(2) 0.42103(15) 0.0253(4) Uani 1 1 d . . . . .
C13 C 0.6669(3) 0.6988(2) 0.51782(15) 0.0275(4) Uani 1 1 d . . . . .
H13 H 0.568975 0.661460 0.527726 0.033 Uiso 1 1 calc R U . . .
C14 C 0.5048(2) 0.8874(2) 0.33419(15) 0.0250(4) Uani 1 1 d . . . . .
N1 N 0.6311(2) 0.53603(16) 0.77439(12) 0.0254(3) Uani 1 1 d . . . . .
O1 O 0.43126(15) 0.88172(13) 1.01287(10) 0.0213(2) Uani 1 1 d . . . . .
O2 O 0.16867(17) 0.83105(16) 1.05457(12) 0.0343(3) Uani 1 1 d . . . . .
O3 O 0.71163(17) 0.69864(14) 0.85685(11) 0.0282(3) Uani 1 1 d . . . . .
O4 O 0.35613(19) 0.86199(17) 0.36545(12) 0.0375(3) Uani 1 1 d . . . . .
O5 O 0.53434(17) 0.96667(15) 0.23126(11) 0.0298(3) Uani 1 1 d . . . . .
O1W O 0.89129(18) 0.94812(16) 0.80316(12) 0.0305(3) Uani 1 1 d D . . . .
H1B H 0.896(3) 1.018(2) 0.8445(18) 0.046 Uiso 1 1 d D U . . .
H1A H 0.833(3) 1.007(2) 0.7354(14) 0.046 Uiso 1 1 d D U . . .
O2W O 0.82506(17) 0.80065(15) 1.06727(12) 0.0273(3) Uani 1 1 d D . . . .
H2B H 0.749(3) 0.847(2) 1.1275(15) 0.041 Uiso 1 1 d D U . . .
H2A H 0.9363(19) 0.811(3) 1.062(2) 0.041 Uiso 1 1 d D U . . .

loop_
_atom_site_aniso_label
_atom_site_aniso_U_11
_atom_site_aniso_U_22
_atom_site_aniso_U_33
_atom_site_aniso_U_23
_atom_site_aniso_U_13
_atom_site_aniso_U_12
Zn1 0.01955(11) 0.02458(11) 0.02365(11) -0.00398(8) 0.00044(7) -0.01151(8)
C1 0.0214(8) 0.0200(8) 0.0215(8) 0.0018(6) -0.0055(7) -0.0096(7)
C2 0.0232(8) 0.0204(8) 0.0225(8) 0.0012(6) -0.0072(7) -0.0096(7)
C3 0.0280(9) 0.0189(8) 0.0198(8) 0.0006(6) -0.0059(7) -0.0094(7)
C4 0.0490(12) 0.0215(9) 0.0287(9) -0.0023(7) -0.0131(8) -0.0148(8)
C5 0.0426(11) 0.0290(10) 0.0398(11) -0.0016(8) -0.0157(9) -0.0209(9)
C6 0.0286(9) 0.0274(9) 0.0336(10) -0.0006(7) -0.0091(8) -0.0141(8)
C7 0.0342(10) 0.0253(9) 0.0256(9) -0.0062(7) -0.0024(8) -0.0040(8)
C8 0.0300(9) 0.0264(9) 0.0202(8) -0.0070(7) 0.0005(7) -0.0055(7)
C9 0.0269(9) 0.0438(11) 0.0295(10) -0.0068(8) -0.0064(8) -0.0090(8)
C10 0.0299(10) 0.0494(12) 0.0362(10) -0.0066(9) -0.0013(8) -0.0218(9)
C11 0.0323(10) 0.0375(10) 0.0253(9) -0.0025(8) 0.0008(8) -0.0174(8)
C12 0.0255(9) 0.0298(9) 0.0205(8) -0.0063(7) 0.0011(7) -0.0103(7)
C13 0.0290(9) 0.0311(9) 0.0246(9) -0.0046(7) -0.0012(7) -0.0138(8)
C14 0.0277(9) 0.0270(9) 0.0215(8) -0.0059(7) 0.0002(7) -0.0114(7)
N1 0.0349(8) 0.0195(7) 0.0213(7) -0.0013(6) -0.0057(6) -0.0095(6)
O1 0.0198(6) 0.0236(6) 0.0245(6) -0.0052(5) 0.0010(5) -0.0125(5)
O2 0.0224(6) 0.0450(8) 0.0453(8) -0.0186(6) 0.0073(6) -0.0205(6)
O3 0.0247(6) 0.0304(7) 0.0340(7) -0.0119(5) 0.0023(5) -0.0132(5)
O4 0.0306(7) 0.0520(9) 0.0321(7) 0.0067(6) -0.0043(6) -0.0237(6)
O5 0.0279(7) 0.0396(7) 0.0218(6) 0.0021(5) -0.0030(5) -0.0159(6)
O1W 0.0255(7) 0.0387(8) 0.0298(7) -0.0051(6) 0.0013(5) -0.0159(6)
O2W 0.0201(6) 0.0316(7) 0.0320(7) -0.0039(5) -0.0022(5) -0.0123(5)

loop_
_atom_type_symbol
_atom_type_description
_atom_type_scat_dispersion_real
_atom_type_scat_dispersion_imag
_atom_type_scat_source
C C 0.0033 0.0016 'International Tables Vol C Tables 4.2.6.8 and 6.1.1.4'
H H 0.0000 0.0000 'International Tables Vol C Tables 4.2.6.8 and 6.1.1.4'
N N 0.0061 0.0033 'International Tables Vol C Tables 4.2.6.8 and 6.1.1.4'
O O 0.0106 0.0060 'International Tables Vol C Tables 4.2.6.8 and 6.1.1.4'
Zn Zn 0.2839 1.4301 'International Tables Vol C Tables 4.2.6.8 and 6.1.1.4'

loop_
_geom_angle_atom_site_label_1
_geom_angle_atom_site_label_2
_geom_angle_atom_site_label_3
_geom_angle
_geom_angle_site_symmetry_1
_geom_angle_site_symmetry_3
_geom_angle_publ_flag
O3 Zn1 O1W 98.93(5) . . ?
O3 Zn1 O5 93.57(5) . 2_676 ?
O1W Zn1 O5 95.86(5) . 2_676 ?
O3 Zn1 O1 86.06(5) . . ?
O1W Zn1 O1 174.81(5) . . ?
O5 Zn1 O1 85.21(5) 2_676 . ?
O3 Zn1 O2W 93.11(5) . . ?
O1W Zn1 O2W 92.48(5) . . ?
O5 Zn1 O2W 168.38(5) 2_676 . ?
O1 Zn1 O2W 85.77(4) . . ?
O3 Zn1 O1 166.30(5) . 2_677 ?
O1W Zn1 O1 94.27(5) . 2_677 ?
O5 Zn1 O1 88.70(5) 2_676 2_677 ?
O1 Zn1 O1 80.66(4) . 2_677 ?
O2W Zn1 O1 82.61(4) . 2_677 ?
O2 C1 O1 122.25(15) . . ?
O2 C1 C2 118.19(14) . . ?
O1 C1 C2 119.55(14) . . ?
C6 C2 C3 119.28(15) . . ?
C6 C2 C1 118.12(15) . . ?
C3 C2 C1 122.54(14) . . ?
O3 C3 N1 115.83(15) . . ?
O3 C3 C2 127.99(15) . . ?
N1 C3 C2 116.18(15) . . ?
C5 C4 N1 120.95(16) . . ?
C4 C5 C6 118.87(17) . . ?
C2 C6 C5 121.56(18) . . ?
N1 C7 C8 111.45(14) . . ?
C13 C8 C9 118.92(17) . . ?
C13 C8 C7 120.67(17) . . ?
C9 C8 C7 120.41(16) . . ?
C10 C9 C8 120.69(17) . . ?
C11 C10 C9 120.13(18) . . ?
C10 C11 C12 119.92(17) . . ?
C11 C12 C13 119.42(16) . . ?
C11 C12 C14 121.12(16) . . ?
C13 C12 C14 119.46(15) . . ?
C8 C13 C12 120.91(17) . . ?
O4 C14 O5 124.70(16) . . ?
O4 C14 C12 118.90(15) . . ?
O5 C14 C12 116.39(15) . . ?
C4 N1 C3 123.05(16) . . ?
C4 N1 C7 120.01(15) . . ?
C3 N1 C7 116.94(14) . . ?
C1 O1 Zn1 129.23(10) . . ?
C1 O1 Zn1 125.80(10) . 2_677 ?
Zn1 O1 Zn1 99.34(4) . 2_677 ?
C3 O3 Zn1 125.24(11) . . ?
C14 O5 Zn1 126.27(11) . 2_676 ?

loop_
_geom_bond_atom_site_label_1
_geom_bond_atom_site_label_2
_geom_bond_distance
_geom_bond_site_symmetry_2
_geom_bond_publ_flag
Zn1 O3 2.0091(12) . ?
Zn1 O1W 2.0531(13) . ?
Zn1 O5 2.0837(12) 2_676 ?
Zn1 O1 2.0924(11) . ?
Zn1 O2W 2.1676(12) . ?
Zn1 O1 2.1835(11) 2_677 ?
C1 O2 1.244(2) . ?
C1 O1 1.2790(19) . ?
C1 C2 1.502(2) . ?
C2 C6 1.378(2) . ?
C2 C3 1.436(2) . ?
C3 O3 1.253(2) . ?
C3 N1 1.389(2) . ?
C4 C5 1.348(3) . ?
C4 N1 1.361(2) . ?
C5 C6 1.398(3) . ?
C7 N1 1.477(2) . ?
C7 C8 1.516(2) . ?
C8 C13 1.387(2) . ?
C8 C9 1.387(3) . ?
C9 C10 1.385(3) . ?
C10 C11 1.384(3) . ?
C11 C12 1.390(3) . ?
C12 C13 1.392(2) . ?
C12 C14 1.505(2) . ?
C14 O4 1.242(2) . ?
C14 O5 1.279(2) . ?
